data_4312513
loop_
_publ_author_name
'Nadezhda A. Bokach'
'Tatyana B. Pakhomova'
'Vadim Yu. Kukushkin'
'Matti Haukka'
'Armando J. L. Pombeiro'

_publ_section_title
;
 Hydrolytic Metal-Mediated Coupling of Dialkylcyanamides at a Pt(IV)
 Center Giving a New Family of Diimino Ligands
;
_journal_name_full 'Inorganic Chemistry'
_journal_page_first 7560
_journal_page_last 7568
_journal_paper_doi 10.1021/ic034800x
_journal_volume 42
_journal_year 2003
_chemical_formula_sum 'C4 H16 Cl6 N2 Pt'
_chemical_formula_weight 499.98
_chemical_name_common '[Me2NH2]2[PtCl6]'
_chemical_name_systematic
;
 ?
;
_space_group_IT_number 71
_symmetry_cell_setting orthorhombic
_symmetry_space_group_name_Hall '-I 2 2'
_symmetry_space_group_name_H-M 'I m m m'
_atom_sites_solution_hydrogens geom
_atom_sites_solution_primary direct
_atom_sites_solution_secondary difmap
_audit_creation_method SHELXL-97
_cell_angle_alpha 90.00
_cell_angle_beta 90.00
_cell_angle_gamma 90.00
_cell_formula_units_Z 2
_cell_length_a 11.0710(12)
_cell_length_b 9.9569(12)
_cell_length_c 6.9567(4)
_cell_measurement_temperature 100(2)
_cell_volume 766.86(13)
_computing_cell_refinement 'EvalCCD (Duisenberg, 1998-2003)'
_computing_data_collection 'Collect (Nonius BV, 1997-2000)'
_computing_data_reduction 'EvalCCD (Duisenberg, 1998-2003)'
_computing_molecular_graphics 'XP in SHELXTL v.6.12 (Bruker AXS, 2001)'
_computing_publication_material 'SHELXL-97 (Sheldrick, 1997)'
_computing_structure_refinement 'SHELXL-97 (Sheldrick, 1997)'
_computing_structure_solution 'SHELXS-97 (Sheldrick, 1997)'
_diffrn_ambient_temperature 100(2)
_diffrn_detector_area_resol_mean 9
_diffrn_measured_fraction_theta_full 0.998
_diffrn_measured_fraction_theta_max 0.998
_diffrn_measurement_device '95mm CCD camera on \k-goniostat'
_diffrn_measurement_device_type KappaCCD
_diffrn_measurement_method CCD
_diffrn_radiation_monochromator 'horizonally mounted graphite crystal'
_diffrn_radiation_source 'fine-focus sealed tube'
_diffrn_radiation_type MoK\a
_diffrn_radiation_wavelength 0.71073
_diffrn_reflns_av_R_equivalents 0.0925
_diffrn_reflns_av_sigmaI/netI 0.0322
_diffrn_reflns_limit_h_max 13
_diffrn_reflns_limit_h_min -14
_diffrn_reflns_limit_k_max 12
_diffrn_reflns_limit_k_min -12
_diffrn_reflns_limit_l_max 9
_diffrn_reflns_limit_l_min -9
_diffrn_reflns_number 5819
_diffrn_reflns_theta_full 27.60
_diffrn_reflns_theta_max 27.60
_diffrn_reflns_theta_min 2.75
_exptl_absorpt_coefficient_mu 10.162
_exptl_absorpt_correction_T_max 0.4298
_exptl_absorpt_correction_T_min 0.1831
_exptl_absorpt_correction_type multi-scan
_exptl_absorpt_process_details 'SADABS v.2.06 (Sheldrick, 2002)'
_exptl_crystal_colour yellow
_exptl_crystal_density_diffrn 2.165
_exptl_crystal_density_method 'not measured'
_exptl_crystal_description block
_exptl_crystal_F_000 468
_exptl_crystal_size_max 0.25
_exptl_crystal_size_mid 0.17
_exptl_crystal_size_min 0.10
_refine_diff_density_max 3.863
_refine_diff_density_min -1.681
_refine_diff_density_rms 0.266
_refine_ls_extinction_method none
_refine_ls_goodness_of_fit_ref 1.185
_refine_ls_hydrogen_treatment constr
_refine_ls_matrix_type full
_refine_ls_number_parameters 24
_refine_ls_number_reflns 531
_refine_ls_number_restraints 0
_refine_ls_restrained_S_all 1.185
_refine_ls_R_factor_all 0.0288
_refine_ls_R_factor_gt 0.0288
_refine_ls_shift/su_max 0.000
_refine_ls_shift/su_mean 0.000
_refine_ls_structure_factor_coef Fsqd
_refine_ls_weighting_details 'calc w=1/[\s^2^(Fo^2^)+(0.0199P)^2^+7.0233P] where P=(Fo^2^+2Fc^2^)/3'
_refine_ls_weighting_scheme calc
_refine_ls_wR_factor_gt 0.0555
_refine_ls_wR_factor_ref 0.0555
_reflns_number_gt 531
_reflns_number_total 531
_reflns_threshold_expression >2sigma(I)
_cod_data_source_file ic034800xsi20030710_115442_7.cif
_cod_data_source_block 10
_cod_depositor_comments
;
The following automatic conversions were performed:

'_symmetry_cell_setting' value 'Orthorhombic' changed to
'orthorhombic' according to the built-in table from CIF Core
dictionary named 'cif_core.dic' version 2.4.1 from 2010-06-29.

Automatic conversion script
Id: cif_fix_values 1646 2011-03-28 12:23:43Z adriana 
;
_cod_database_code 4312513

loop_
_symmetry_equiv_pos_as_xyz
'x, y, z'
'-x, y, z'
'x, -y, z'
'-x, -y, z'
'x+1/2, y+1/2, z+1/2'
'-x+1/2, y+1/2, z+1/2'
'x+1/2, -y+1/2, z+1/2'
'-x+1/2, -y+1/2, z+1/2'
'-x, -y, -z'
'x, -y, -z'
'-x, y, -z'
'x, y, -z'
'-x+1/2, -y+1/2, -z+1/2'
'x+1/2, -y+1/2, -z+1/2'
'-x+1/2, y+1/2, -z+1/2'
'x+1/2, y+1/2, -z+1/2'

loop_
_atom_site_label
_atom_site_type_symbol
_atom_site_fract_x
_atom_site_fract_y
_atom_site_fract_z
_atom_site_U_iso_or_equiv
_atom_site_adp_type
_atom_site_occupancy
_atom_site_symmetry_multiplicity
_atom_site_calc_flag
_atom_site_refinement_flags
_atom_site_disorder_assembly
_atom_site_disorder_group
Pt1 Pt 0.5000 0.0000 0.5000 0.01026(14) Uani 1 8 d S . .
Cl1 Cl 0.5000 0.16341(13) 0.26202(18) 0.0150(3) Uani 1 2 d S . .
Cl2 Cl 0.29167(16) 0.0000 0.5000 0.0157(4) Uani 1 4 d S . .
N1 N 0.2906(6) 0.0000 0.0000 0.0163(13) Uani 1 4 d S . .
H1A H 0.3398 0.0000 0.1066 0.020 Uiso 0.50 2 calc SPR . .
H1B H 0.3398 0.0000 -0.1066 0.020 Uiso 0.50 2 calc SPR . .
C1 C 0.2193(6) 0.1251(7) 0.0000 0.0300(14) Uani 1 2 d S . .
H1C H 0.2739 0.2025 0.0000 0.045 Uiso 1 2 calc SR . .
H1D H 0.1682 0.1280 0.1150 0.045 Uiso 0.50 1 calc PR . .
H1E H 0.1682 0.1280 -0.1150 0.045 Uiso 0.50 1 calc PR . .

loop_
_atom_site_aniso_label
_atom_site_aniso_U_11
_atom_site_aniso_U_22
_atom_site_aniso_U_33
_atom_site_aniso_U_23
_atom_site_aniso_U_13
_atom_site_aniso_U_12
Pt1 0.0130(2) 0.0112(2) 0.0066(2) 0.000 0.000 0.000
Cl1 0.0199(6) 0.0143(6) 0.0106(6) 0.0021(5) 0.000 0.000
Cl2 0.0128(8) 0.0190(9) 0.0155(8) 0.000 0.000 0.000
N1 0.019(3) 0.015(3) 0.015(3) 0.000 0.000 0.000
C1 0.033(3) 0.024(3) 0.034(4) 0.000 0.000 0.011(3)

loop_
_atom_type_symbol
_atom_type_description
_atom_type_scat_dispersion_real
_atom_type_scat_dispersion_imag
_atom_type_scat_source
C C 0.0033 0.0016 'International Tables Vol C Tables 4.2.6.8 and 6.1.1.4'
H H 0.0000 0.0000 'International Tables Vol C Tables 4.2.6.8 and 6.1.1.4'
N N 0.0061 0.0033 'International Tables Vol C Tables 4.2.6.8 and 6.1.1.4'
Cl Cl 0.1484 0.1585 'International Tables Vol C Tables 4.2.6.8 and 6.1.1.4'
Pt Pt -1.7033 8.3905 'International Tables Vol C Tables 4.2.6.8 and 6.1.1.4'

loop_
_geom_angle_atom_site_label_1
_geom_angle_atom_site_label_2
_geom_angle_atom_site_label_3
_geom_angle
_geom_angle_site_symmetry_1
_geom_angle_site_symmetry_3
_geom_angle_publ_flag
Cl2 Pt1 Cl2 180.0 . 9_656 ?
Cl2 Pt1 Cl1 90.0 . 3 ?
Cl2 Pt1 Cl1 90.0 9_656 3 ?
Cl2 Pt1 Cl1 90.0 . 11_656 ?
Cl2 Pt1 Cl1 90.0 9_656 11_656 ?
Cl1 Pt1 Cl1 180.0 3 11_656 ?
Cl2 Pt1 Cl1 90.0 . . ?
Cl2 Pt1 Cl1 90.0 9_656 . ?
Cl1 Pt1 Cl1 89.00(6) 3 . ?
Cl1 Pt1 Cl1 91.00(6) 11_656 . ?
Cl2 Pt1 Cl1 90.0 . 9_656 ?
Cl2 Pt1 Cl1 90.0 9_656 9_656 ?
Cl1 Pt1 Cl1 91.00(6) 3 9_656 ?
Cl1 Pt1 Cl1 89.00(6) 11_656 9_656 ?
Cl1 Pt1 Cl1 180.0 . 9_656 ?
C1 N1 C1 115.2(7) . 10 ?
C1 N1 H1A 108.5 . . ?
C1 N1 H1A 108.5 10 . ?
C1 N1 H1B 108.5 . . ?
C1 N1 H1B 108.5 10 . ?
H1A N1 H1B 107.5 . . ?
N1 C1 H1C 109.5 . . ?
N1 C1 H1D 109.5 . . ?
H1C C1 H1D 109.5 . . ?
N1 C1 H1E 109.5 . . ?
H1C C1 H1E 109.5 . . ?
H1D C1 H1E 109.5 . . ?

loop_
_geom_bond_atom_site_label_1
_geom_bond_atom_site_label_2
_geom_bond_distance
_geom_bond_site_symmetry_2
_geom_bond_publ_flag
Pt1 Cl2 2.3065(18) . ?
Pt1 Cl2 2.3065(18) 9_656 ?
Pt1 Cl1 2.3212(12) 3 ?
Pt1 Cl1 2.3212(12) 11_656 ?
Pt1 Cl1 2.3212(12) . ?
Pt1 Cl1 2.3212(12) 9_656 ?
N1 C1 1.475(7) . ?
N1 C1 1.475(7) 10 ?
N1 H1A 0.9200 . ?
N1 H1B 0.9200 . ?
C1 H1C 0.9800 . ?
C1 H1D 0.9800 . ?
C1 H1E 0.9800 . ?

loop_
_geom_hbond_atom_site_label_D
_geom_hbond_atom_site_label_H
_geom_hbond_atom_site_label_A
_geom_hbond_distance_DH
_geom_hbond_distance_HA
_geom_hbond_distance_DA
_geom_hbond_angle_DHA
_geom_hbond_site_symmetry_A
N1 H1A Cl1 0.92 2.64 3.368(5) 136.7 .
N1 H1A Cl2 0.92 2.79 3.4784(2) 132.7 .
N1 H1B Cl1 0.92 2.64 3.368(5) 136.7 11_655
N1 H1B Cl1 0.92 2.64 3.368(5) 136.7 9_655
N1 H1B Cl2 0.92 2.79 3.4784(2) 132.7 1_554
N1 H1A Cl1 0.92 2.64 3.368(5) 136.7 3
